data_7015578
loop_
_publ_author_name
'Baniodeh, Amer'
'Hewitt, Ian J.'
'Mereacre, Valeriu'
'Lan, Yanhua'
'Novitchi, Ghenadie'
'Anson, Christopher E.'
'Powell, Annie K.'

_publ_section_title
;
 Heterometallic 20-membered {Fe16Ln4} (Ln = Sm, Eu, Gd, Tb, Dy, Ho)
 metallo-ring aggregates.
;
_journal_issue 16
_journal_name_full 'Dalton transactions (Cambridge, England : 2003)'
_journal_page_first 4080
_journal_page_last 4086
_journal_paper_doi 10.1039/c0dt01742f
_journal_volume 40
_journal_year 2011
_chemical_formula_moiety 'C136 H276 Dy4 Fe16 N20 O76, 4(N O3), 10(C2 H3 N), 16(H2 O) '
_chemical_formula_sum 'C156 H338 Dy4 Fe16 N34 O104'
_chemical_formula_weight 5898.20
_chemical_name_systematic
;
?
;
_space_group_IT_number 68
_symmetry_cell_setting orthorhombic
_symmetry_space_group_name_Hall '-C 2a 2ac'
_symmetry_space_group_name_H-M 'C c c a :2'
_atom_sites_solution_hydrogens geom
_atom_sites_solution_primary direct
_atom_sites_solution_secondary difmap
_audit_creation_method SHELXL-97
_cell_angle_alpha 90.00
_cell_angle_beta 90.00
_cell_angle_gamma 90.00
_cell_formula_units_Z 4
_cell_length_a 27.7714(11)
_cell_length_b 28.0818(11)
_cell_length_c 30.6492(13)
_cell_measurement_reflns_used 14042
_cell_measurement_temperature 100(2)
_cell_measurement_theta_max 28.03
_cell_measurement_theta_min 2.17
_cell_volume 23902.4(17)
_computing_cell_refinement 'SMART-NT 5.6 (Bruker AXS Inc., 2005)'
_computing_data_collection 'SMART-NT 5.6 (Bruker AXS Inc., 2005)'
_computing_data_reduction 'SAINT+ 6.45 (Bruker AXS Inc., 2003)'
_computing_molecular_graphics 'Diamond 2.1 (Crystal Impact, 1998)'
_computing_publication_material 'SHELXTL 6.14 (BrukerAXS Inc., 2003)'
_computing_structure_refinement 'SHELXTL 6.14 (BrukerAXS Inc., 2003)'
_computing_structure_solution 'SHELXTL 6.14 (BrukerAXS Inc., 2003)'
_diffrn_ambient_temperature 100(2)
_diffrn_detector_area_resol_mean 8.333
_diffrn_measured_fraction_theta_full 0.997
_diffrn_measured_fraction_theta_max 0.934
_diffrn_measurement_device_type 'Bruker SMART Apex'
_diffrn_measurement_method 'CCD area detector'
_diffrn_radiation_monochromator graphite
_diffrn_radiation_source 'rotating anode'
_diffrn_radiation_type MoK\a
_diffrn_radiation_wavelength 0.71073
_diffrn_reflns_av_R_equivalents 0.0332
_diffrn_reflns_av_sigmaI/netI 0.0240
_diffrn_reflns_limit_h_max 32
_diffrn_reflns_limit_h_min -36
_diffrn_reflns_limit_k_max 35
_diffrn_reflns_limit_k_min -37
_diffrn_reflns_limit_l_max 40
_diffrn_reflns_limit_l_min -38
_diffrn_reflns_number 70812
_diffrn_reflns_theta_full 25.00
_diffrn_reflns_theta_max 28.13
_diffrn_reflns_theta_min 1.68
_exptl_absorpt_coefficient_mu 2.267
_exptl_absorpt_correction_T_max 0.6010
_exptl_absorpt_correction_T_min 0.5128
_exptl_absorpt_correction_type multi-scan
_exptl_absorpt_process_details 'SADABS 2.10 (Bruker AXS Inc., 2005)'
_exptl_crystal_colour yellow
_exptl_crystal_density_diffrn 1.639
_exptl_crystal_density_method 'not measured'
_exptl_crystal_description block
_exptl_crystal_F_000 12096
_exptl_crystal_size_max 0.34
_exptl_crystal_size_mid 0.31
_exptl_crystal_size_min 0.25
_refine_diff_density_max 4.175
_refine_diff_density_min -1.103
_refine_diff_density_rms 0.159
_refine_ls_extinction_method none
_refine_ls_goodness_of_fit_ref 1.115
_refine_ls_hydrogen_treatment mixed
_refine_ls_matrix_type full
_refine_ls_number_parameters 704
_refine_ls_number_reflns 13682
_refine_ls_number_restraints 41
_refine_ls_restrained_S_all 1.115
_refine_ls_R_factor_all 0.0598
_refine_ls_R_factor_gt 0.0508
_refine_ls_shift/su_max 0.001
_refine_ls_shift/su_mean 0.000
_refine_ls_structure_factor_coef Fsqd
_refine_ls_weighting_details 'calc w=1/[\s^2^(Fo^2^)+(0.1356P)^2^+16.1386P] where P=(Fo^2^+2Fc^2^)/3'
_refine_ls_weighting_scheme calc
_refine_ls_wR_factor_gt 0.1713
_refine_ls_wR_factor_ref 0.1858
_reflns_number_gt 11770
_reflns_number_total 13682
_reflns_threshold_expression >2sigma(I)
_cod_data_source_file c0dt01742f.txt
_cod_data_source_block amac16dy
_cod_original_sg_symbol_Hall '-C 2b 2bc'
_cod_original_sg_symbol_H-M 'C c c a'
_cod_database_code 7015578

loop_
_symmetry_equiv_pos_as_xyz
'x, y, z'
'-x+1/2, -y, z'
'-x, y, -z+1/2'
'x+1/2, -y, -z+1/2'
'x+1/2, y+1/2, z'
'-x+1, -y+1/2, z'
'-x+1/2, y+1/2, -z+1/2'
'x+1, -y+1/2, -z+1/2'
'-x, -y, -z'
'x-1/2, y, -z'
'x, -y, z-1/2'
'-x-1/2, y, z-1/2'
'-x+1/2, -y+1/2, -z'
'x, y+1/2, -z'
'x+1/2, -y+1/2, z-1/2'
'-x, y+1/2, z-1/2'

loop_
_atom_site_label
_atom_site_type_symbol
_atom_site_fract_x
_atom_site_fract_y
_atom_site_fract_z
_atom_site_U_iso_or_equiv
_atom_site_adp_type
_atom_site_occupancy
_atom_site_symmetry_multiplicity
_atom_site_calc_flag
_atom_site_refinement_flags
_atom_site_disorder_assembly
_atom_site_disorder_group
Dy1 Dy 0.359110(7) 0.344092(7) 0.677854(6) 0.02258(10) Uani 1 1 d . . .
Fe1 Fe 0.46295(2) 0.39994(2) 0.71268(2) 0.02309(15) Uani 1 1 d . . .
Fe2 Fe 0.35844(2) 0.31927(2) 0.57027(2) 0.02371(15) Uani 1 1 d . . .
Fe3 Fe 0.41336(2) 0.35582(2) 0.48489(2) 0.02856(16) Uani 1 1 d . . .
Fe4 Fe 0.47250(3) 0.30141(3) 0.40755(2) 0.03348(17) Uani 1 1 d . . .
N1 N 0.49639(13) 0.40969(12) 0.64661(12) 0.0245(7) Uani 1 1 d . . .
C1 C 0.54693(16) 0.42343(16) 0.65607(14) 0.0294(9) Uani 1 1 d . . .
H1A H 0.5480 0.4568 0.6664 0.035 Uiso 1 1 calc R . .
H1B H 0.5664 0.4213 0.6291 0.035 Uiso 1 1 calc R . .
C2 C 0.56807(17) 0.39075(17) 0.69069(15) 0.0310(9) Uani 1 1 d . . .
H2A H 0.5762 0.3595 0.6777 0.037 Uiso 1 1 calc R . .
H2B H 0.5979 0.4049 0.7028 0.037 Uiso 1 1 calc R . .
O1 O 0.53328(11) 0.38459(11) 0.72469(10) 0.0266(6) Uani 1 1 d . . .
C3 C 0.49255(17) 0.36232(14) 0.62435(14) 0.0273(8) Uani 1 1 d . . .
H3A H 0.5235 0.3545 0.6101 0.033 Uiso 1 1 calc R . .
H3B H 0.4674 0.3638 0.6015 0.033 Uiso 1 1 calc R . .
C4 C 0.47996(15) 0.32357(14) 0.65739(14) 0.0241(8) Uani 1 1 d . . .
H4A H 0.4691 0.2945 0.6420 0.029 Uiso 1 1 calc R . .
H4B H 0.5087 0.3154 0.6750 0.029 Uiso 1 1 calc R . .
O2 O 0.44280(12) 0.34065(9) 0.68493(10) 0.0228(6) Uani 1 1 d . . .
C5 C 0.46986(17) 0.44828(15) 0.62270(15) 0.0284(9) Uani 1 1 d . . .
H5A H 0.4619 0.4738 0.6438 0.034 Uiso 1 1 calc R . .
H5B H 0.4391 0.4349 0.6119 0.034 Uiso 1 1 calc R . .
C6 C 0.4961(2) 0.47082(16) 0.58426(15) 0.0351(10) Uani 1 1 d . . .
H6A H 0.4749 0.4951 0.5709 0.042 Uiso 1 1 calc R . .
H6B H 0.5251 0.4874 0.5953 0.042 Uiso 1 1 calc R . .
O3 O 0.51027(12) 0.43791(12) 0.55149(11) 0.0340(7) Uani 1 1 d . . .
H3 H 0.4864 0.4312 0.5358 0.051 Uiso 1 1 calc R . .
N2 N 0.30325(15) 0.42025(15) 0.67037(14) 0.0337(9) Uani 1 1 d . . .
C7 C 0.32903(19) 0.46294(17) 0.68753(18) 0.0382(11) Uani 1 1 d . . .
H7A H 0.3052 0.4853 0.7000 0.046 Uiso 1 1 calc R . .
H7B H 0.3454 0.4793 0.6631 0.046 Uiso 1 1 calc R . .
C8 C 0.36605(18) 0.45041(17) 0.72234(18) 0.0366(11) Uani 1 1 d . . .
H8A H 0.3869 0.4782 0.7282 0.044 Uiso 1 1 calc R . .
H8B H 0.3496 0.4415 0.7498 0.044 Uiso 1 1 calc R . .
O4 O 0.39426(12) 0.41174(11) 0.70724(11) 0.0301(7) Uani 1 1 d . . .
C9 C 0.29308(18) 0.42685(17) 0.62300(16) 0.0344(10) Uani 1 1 d . . .
H9A H 0.2803 0.4593 0.6179 0.041 Uiso 1 1 calc R . .
H9B H 0.2684 0.4036 0.6135 0.041 Uiso 1 1 calc R . .
C10 C 0.33907(18) 0.41977(16) 0.59630(16) 0.0324(10) Uani 1 1 d . . .
H10A H 0.3312 0.4200 0.5648 0.039 Uiso 1 1 calc R . .
H10B H 0.3617 0.4462 0.6021 0.039 Uiso 1 1 calc R . .
O5 O 0.36103(10) 0.37558(11) 0.60765(11) 0.0273(7) Uani 1 1 d . . .
C11 C 0.25769(19) 0.4109(2) 0.69456(19) 0.0417(12) Uani 1 1 d . . .
H11A H 0.2390 0.3861 0.6790 0.050 Uiso 1 1 calc R . .
H11B H 0.2381 0.4403 0.6952 0.050 Uiso 1 1 calc R . .
C12 C 0.2670(2) 0.3949(2) 0.74016(19) 0.0452(13) Uani 1 1 d . . .
H12A H 0.2777 0.4222 0.7582 0.054 Uiso 1 1 calc R . .
H12B H 0.2372 0.3817 0.7531 0.054 Uiso 1 1 calc R . .
O6 O 0.30399(14) 0.35879(14) 0.73914(12) 0.0399(8) Uani 1 1 d D . .
H6 H 0.300(2) 0.347(2) 0.7647(14) 0.048 Uiso 1 1 d D . .
N3 N 0.36354(14) 0.24313(14) 0.54804(12) 0.0276(8) Uani 1 1 d . . .
C13 C 0.35584(16) 0.21559(16) 0.58923(15) 0.0268(9) Uani 1 1 d . . .
H13A H 0.3665 0.1823 0.5851 0.032 Uiso 1 1 calc R . .
H13B H 0.3211 0.2152 0.5966 0.032 Uiso 1 1 calc R . .
C14 C 0.38442(16) 0.23843(14) 0.62663(14) 0.0257(8) Uani 1 1 d . . .
H14A H 0.3722 0.2266 0.6550 0.031 Uiso 1 1 calc R . .
H14B H 0.4188 0.2296 0.6242 0.031 Uiso 1 1 calc R . .
O7 O 0.37954(11) 0.28836(10) 0.62474(9) 0.0247(6) Uani 1 1 d . . .
C15 C 0.41246(16) 0.23722(16) 0.52953(14) 0.0286(9) Uani 1 1 d . . .
H15A H 0.4104 0.2372 0.4973 0.034 Uiso 1 1 calc R . .
H15B H 0.4257 0.2061 0.5388 0.034 Uiso 1 1 calc R . .
C16 C 0.44682(16) 0.27711(15) 0.54420(14) 0.0272(8) Uani 1 1 d . . .
H16A H 0.4573 0.2713 0.5746 0.033 Uiso 1 1 calc R . .
H16B H 0.4757 0.2773 0.5253 0.033 Uiso 1 1 calc R . .
O8 O 0.42334(11) 0.32137(11) 0.54156(10) 0.0262(6) Uani 1 1 d . . .
C17 C 0.32532(18) 0.23172(16) 0.51596(15) 0.0322(10) Uani 1 1 d . . .
H17A H 0.3332 0.2482 0.4883 0.039 Uiso 1 1 calc R . .
H17B H 0.2948 0.2455 0.5268 0.039 Uiso 1 1 calc R . .
C18 C 0.31638(19) 0.17955(17) 0.50547(16) 0.0352(10) Uani 1 1 d . . .
H18A H 0.3075 0.1627 0.5327 0.042 Uiso 1 1 calc R . .
H18B H 0.2887 0.1772 0.4852 0.042 Uiso 1 1 calc R . .
O9 O 0.35631(14) 0.15642(13) 0.48655(14) 0.0410(9) Uani 1 1 d . . .
H9 H 0.3759 0.1486 0.5062 0.061 Uiso 1 1 calc R . .
N4 N 0.36500(16) 0.40266(16) 0.44303(15) 0.0371(9) Uani 1 1 d . . .
C19 C 0.31869(19) 0.4098(2) 0.46578(19) 0.0443(13) Uani 1 1 d . . .
H19A H 0.2933 0.4174 0.4442 0.053 Uiso 1 1 calc R . .
H19B H 0.3215 0.4370 0.4862 0.053 Uiso 1 1 calc R . .
C20 C 0.30459(18) 0.36458(19) 0.49137(17) 0.0376(11) Uani 1 1 d . . .
H20A H 0.2797 0.3723 0.5134 0.045 Uiso 1 1 calc R . .
H20B H 0.2913 0.3403 0.4712 0.045 Uiso 1 1 calc R . .
O10 O 0.34644(12) 0.34692(11) 0.51209(11) 0.0299(7) Uani 1 1 d . . .
C21 C 0.3591(2) 0.3785(2) 0.40007(19) 0.0437(13) Uani 1 1 d . . .
H21A H 0.3844 0.3895 0.3797 0.052 Uiso 1 1 calc R . .
H21B H 0.3274 0.3867 0.3874 0.052 Uiso 1 1 calc R . .
C22 C 0.3629(2) 0.3246(2) 0.40638(19) 0.0422(13) Uani 1 1 d . . .
H22A H 0.3336 0.3125 0.4211 0.051 Uiso 1 1 calc R . .
H22B H 0.3657 0.3086 0.3777 0.051 Uiso 1 1 calc R . .
O11 O 0.40417(13) 0.31455(13) 0.43219(11) 0.0363(7) Uani 1 1 d . . .
C23 C 0.3914(2) 0.44857(18) 0.44064(17) 0.0397(11) Uani 1 1 d . . .
H23A H 0.3691 0.4744 0.4322 0.048 Uiso 1 1 calc R . .
H23B H 0.4171 0.4465 0.4183 0.048 Uiso 1 1 calc R . .
C24 C 0.41352(19) 0.45938(18) 0.48495(16) 0.0366(10) Uani 1 1 d . . .
H24A H 0.4383 0.4845 0.4819 0.044 Uiso 1 1 calc R . .
H24B H 0.3883 0.4712 0.5051 0.044 Uiso 1 1 calc R . .
O12 O 0.43479(13) 0.41720(12) 0.50245(11) 0.0353(7) Uani 1 1 d . . .
N5 N 0.52625(17) 0.36039(16) 0.39196(14) 0.0390(10) Uani 1 1 d . . .
C25 C 0.5357(2) 0.38789(19) 0.43291(18) 0.0402(11) Uani 1 1 d . . .
H25A H 0.5152 0.4168 0.4337 0.048 Uiso 1 1 calc R . .
H25B H 0.5698 0.3980 0.4340 0.048 Uiso 1 1 calc R . .
C26 C 0.52425(19) 0.35617(19) 0.47176(16) 0.0352(10) Uani 1 1 d . . .
H26A H 0.5496 0.3316 0.4751 0.042 Uiso 1 1 calc R . .
H26B H 0.5233 0.3755 0.4988 0.042 Uiso 1 1 calc R . .
O13 O 0.47944(12) 0.33430(13) 0.46488(11) 0.0335(7) Uani 1 1 d . . .
C27 C 0.5701(2) 0.3371(2) 0.37418(18) 0.0453(13) Uani 1 1 d . . .
H27A H 0.5975 0.3597 0.3752 0.054 Uiso 1 1 calc R . .
H27B H 0.5646 0.3281 0.3434 0.054 Uiso 1 1 calc R . .
C28 C 0.5823(2) 0.29275(18) 0.40080(17) 0.0383(11) Uani 1 1 d . . .
H28A H 0.6041 0.2718 0.3840 0.046 Uiso 1 1 calc R . .
H28B H 0.5986 0.3019 0.4283 0.046 Uiso 1 1 calc R . .
O14 O 0.53841(12) 0.26846(12) 0.41018(11) 0.0353(7) Uani 1 1 d . . .
C29 C 0.5012(3) 0.3885(2) 0.3587(2) 0.0543(15) Uani 1 1 d . . .
H29A H 0.5245 0.4088 0.3428 0.065 Uiso 1 1 calc R . .
H29B H 0.4770 0.4095 0.3727 0.065 Uiso 1 1 calc R . .
C30 C 0.4762(3) 0.3546(3) 0.3266(2) 0.0572(17) Uani 1 1 d . . .
H30A H 0.4509 0.3720 0.3104 0.069 Uiso 1 1 calc R . .
H30B H 0.4999 0.3424 0.3053 0.069 Uiso 1 1 calc R . .
O15 O 0.45538(16) 0.31612(15) 0.34940(12) 0.0479(10) Uani 1 1 d . . .
O16 O 0.28394(11) 0.31241(11) 0.65265(10) 0.0311(7) Uani 1 1 d . . .
O17 O 0.28665(11) 0.30885(11) 0.57970(10) 0.0280(6) Uani 1 1 d . . .
C31 C 0.26513(16) 0.30512(16) 0.61576(16) 0.0307(9) Uani 1 1 d . . .
C32 C 0.2122(2) 0.2919(3) 0.6136(2) 0.0544(16) Uani 1 1 d . . .
H32A H 0.2078 0.2593 0.6244 0.082 Uiso 1 1 calc R . .
H32B H 0.2010 0.2938 0.5834 0.082 Uiso 1 1 calc R . .
H32C H 0.1935 0.3139 0.6317 0.082 Uiso 1 1 calc R . .
O18 O 0.47416(12) 0.47105(10) 0.72214(10) 0.0288(6) Uani 1 1 d . . .
C33 C 0.5000 0.4927(2) 0.7500 0.0272(12) Uani 1 2 d S . .
C34 C 0.5000 0.5457(2) 0.7500 0.0457(19) Uani 1 2 d S . .
H34A H 0.4816 0.5574 0.7751 0.069 Uiso 0.50 1 calc PR . .
H34B H 0.4852 0.5574 0.7230 0.069 Uiso 0.50 1 calc PR . .
H34C H 0.5332 0.5574 0.7519 0.069 Uiso 0.50 1 calc PR . .
O19 O 0.35773(11) 0.27868(12) 0.72569(11) 0.0309(7) Uani 1 1 d . . .
C35 C 0.3799(2) 0.2500 0.7500 0.0257(12) Uani 1 2 d S . .
C36 C 0.4338(3) 0.2500 0.7500 0.0439(18) Uani 1 2 d S . .
H36A H 0.4456 0.2755 0.7309 0.066 Uiso 0.50 1 calc PR . .
H36B H 0.4456 0.2192 0.7393 0.066 Uiso 0.50 1 calc PR . .
H36C H 0.4456 0.2553 0.7798 0.066 Uiso 0.50 1 calc PR . .
N31A N 0.2717(12) 0.3455(8) 0.8431(8) 0.157(5) Uiso 0.50 1 d PD A 1
O31A O 0.2888(5) 0.3146(5) 0.8146(4) 0.090(4) Uiso 0.50 1 d PD A 1
O32A O 0.2494(7) 0.3301(7) 0.8773(6) 0.144(7) Uiso 0.50 1 d PD A 1
O33A O 0.2910(10) 0.3884(7) 0.8443(8) 0.202(10) Uiso 0.50 1 d PD A 1
N31B N 0.2676(8) 0.3464(11) 0.8466(8) 0.157(5) Uiso 0.50 1 d PD B 2
O31B O 0.3091(6) 0.3466(5) 0.8256(4) 0.097(5) Uiso 0.50 1 d PD B 2
O32B O 0.2321(7) 0.3204(9) 0.8326(7) 0.188(10) Uiso 0.50 1 d PD B 2
O33B O 0.2662(5) 0.3646(6) 0.8854(4) 0.104(4) Uiso 0.50 1 d PD B 2
O41 O 0.39357(18) 0.0916(2) 0.5454(2) 0.088(2) Uani 1 1 d . . .
O42B O 0.2658(3) 0.2372(3) 0.7833(3) 0.052(2) Uiso 0.50 1 d P C -2
O43A O 0.3144(7) 0.0492(7) 0.5835(7) 0.138(6) Uiso 0.50 1 d P . 1
O43B O 0.3299(6) 0.0671(6) 0.6107(6) 0.111(5) Uiso 0.50 1 d P D -2
O44A O 0.2340(10) -0.0137(10) 0.5692(7) 0.181(9) Uiso 0.50 1 d P . 1
O45A O 0.5312(11) 0.2591(12) 0.2913(9) 0.209(12) Uiso 0.50 1 d P E -3
O45B O 0.5770(12) 0.2476(12) 0.2889(10) 0.221(12) Uiso 0.50 1 d P E -3
N51 N 0.4016(5) 0.4673(3) 0.3225(3) 0.119(4) Uani 1 1 d D . .
C51 C 0.3612(4) 0.4699(4) 0.3193(3) 0.079(3) Uani 1 1 d D . .
C52 C 0.3157(5) 0.4755(5) 0.3148(5) 0.155(7) Uani 1 1 d D . .
H52A H 0.3059 0.5055 0.3284 0.232 Uiso 1 1 calc R . .
H52B H 0.2988 0.4489 0.3287 0.232 Uiso 1 1 calc R . .
H52C H 0.3077 0.4763 0.2836 0.232 Uiso 1 1 calc R . .
N52A N 0.2803(10) 0.0558(11) 0.4847(8) 0.179(11) Uiso 0.50 1 d PD F 1
C53A C 0.3064(4) 0.0490(4) 0.4574(4) 0.042(2) Uiso 0.50 1 d PD F 1
C54A C 0.3330(8) 0.0498(9) 0.4243(7) 0.100(6) Uiso 0.50 1 d PD F 1
N52B N 0.3274(11) 0.0760(11) 0.4284(8) 0.161(11) Uiso 0.50 1 d PD G 2
C53B C 0.3428(8) 0.0606(7) 0.3955(7) 0.087(5) Uiso 0.50 1 d PD G 2
C54B C 0.3790(13) 0.0436(15) 0.3742(12) 0.189(15) Uiso 0.50 1 d PD G 2
N53A N 0.1310(7) 0.0939(7) 0.7874(6) 0.103(5) Uiso 0.50 1 d P H 1
C55A C 0.1342(8) 0.1263(9) 0.7647(8) 0.104(7) Uiso 0.50 1 d PD H 1
C56A C 0.1526(15) 0.1773(12) 0.7735(15) 0.192(15) Uiso 0.50 1 d PD H 1

loop_
_atom_site_aniso_label
_atom_site_aniso_U_11
_atom_site_aniso_U_22
_atom_site_aniso_U_33
_atom_site_aniso_U_23
_atom_site_aniso_U_13
_atom_site_aniso_U_12
Dy1 0.01816(15) 0.01824(15) 0.03133(15) 0.00027(6) -0.00236(7) 0.00295(6)
Fe1 0.0219(3) 0.0166(3) 0.0308(3) -0.0014(2) -0.0035(2) 0.0015(2)
Fe2 0.0203(3) 0.0206(3) 0.0302(3) 0.0027(2) -0.0037(2) 0.0005(2)
Fe3 0.0258(3) 0.0279(3) 0.0320(3) 0.0052(2) -0.0032(2) -0.0039(3)
Fe4 0.0314(4) 0.0335(4) 0.0356(4) -0.0028(3) 0.0026(3) -0.0065(3)
N1 0.0212(18) 0.0194(16) 0.0329(17) -0.0014(13) -0.0022(14) -0.0003(13)
C1 0.025(2) 0.031(2) 0.033(2) -0.0006(17) 0.0013(17) -0.0078(17)
C2 0.022(2) 0.035(2) 0.036(2) -0.0026(18) -0.0010(17) -0.0021(18)
O1 0.0203(15) 0.0252(15) 0.0343(15) 0.0013(12) -0.0015(12) -0.0011(11)
C3 0.027(2) 0.0199(19) 0.035(2) -0.0010(16) -0.0003(17) -0.0029(16)
C4 0.021(2) 0.0184(18) 0.033(2) -0.0005(15) -0.0011(16) 0.0024(15)
O2 0.0194(16) 0.0175(14) 0.0314(14) -0.0012(10) -0.0008(12) 0.0008(11)
C5 0.030(2) 0.0203(19) 0.035(2) 0.0036(16) -0.0045(17) 0.0000(16)
C6 0.041(3) 0.026(2) 0.038(2) 0.0035(18) -0.001(2) -0.004(2)
O3 0.0298(18) 0.0326(17) 0.0394(17) 0.0019(13) -0.0033(14) -0.0055(14)
N2 0.024(2) 0.033(2) 0.045(2) 0.0003(16) -0.0034(16) 0.0101(16)
C7 0.035(3) 0.026(2) 0.054(3) -0.005(2) -0.009(2) 0.014(2)
C8 0.032(3) 0.026(2) 0.052(3) -0.011(2) -0.007(2) 0.0110(19)
O4 0.0281(17) 0.0216(14) 0.0407(17) -0.0080(12) -0.0044(13) 0.0073(12)
C9 0.027(2) 0.029(2) 0.047(3) 0.0030(19) -0.0059(19) 0.0101(18)
C10 0.030(2) 0.025(2) 0.042(2) 0.0088(18) -0.0052(19) 0.0031(18)
O5 0.0229(16) 0.0181(14) 0.0407(17) 0.0019(12) -0.0039(12) 0.0029(11)
C11 0.027(3) 0.040(3) 0.058(3) -0.007(2) 0.001(2) 0.012(2)
C12 0.032(3) 0.045(3) 0.058(3) -0.006(2) 0.010(2) 0.015(2)
O6 0.038(2) 0.045(2) 0.0364(18) 0.0008(15) 0.0049(15) 0.0149(16)
N3 0.030(2) 0.0230(18) 0.0294(18) -0.0014(14) -0.0064(14) -0.0006(14)
C13 0.029(2) 0.022(2) 0.029(2) 0.0004(16) -0.0034(16) -0.0016(16)
C14 0.030(2) 0.0163(18) 0.031(2) -0.0028(15) -0.0024(17) 0.0008(15)
O7 0.0253(16) 0.0180(13) 0.0308(14) 0.0009(11) -0.0004(12) 0.0026(11)
C15 0.026(2) 0.029(2) 0.030(2) -0.0019(16) -0.0014(17) 0.0014(17)
C16 0.025(2) 0.025(2) 0.032(2) 0.0018(16) 0.0015(17) 0.0033(16)
O8 0.0216(15) 0.0253(15) 0.0316(15) 0.0026(11) -0.0008(12) 0.0014(11)
C17 0.033(3) 0.028(2) 0.036(2) 0.0004(17) -0.0094(19) -0.0036(18)
C18 0.033(3) 0.036(2) 0.037(2) -0.0046(18) -0.0037(19) -0.010(2)
O9 0.041(2) 0.032(2) 0.050(2) -0.0090(15) -0.0016(16) -0.0071(14)
N4 0.037(2) 0.033(2) 0.041(2) 0.0102(17) -0.0068(17) -0.0053(17)
C19 0.031(3) 0.046(3) 0.056(3) 0.024(2) -0.007(2) 0.001(2)
C20 0.027(2) 0.045(3) 0.042(3) 0.014(2) -0.0082(19) -0.001(2)
O10 0.0210(16) 0.0328(17) 0.0359(17) 0.0093(12) -0.0046(13) 0.0015(12)
C21 0.044(3) 0.045(3) 0.041(3) 0.009(2) -0.012(2) -0.010(2)
C22 0.041(3) 0.045(3) 0.041(3) 0.007(2) -0.012(2) -0.006(2)
O11 0.0347(19) 0.0396(18) 0.0345(17) 0.0030(14) -0.0064(14) -0.0075(15)
C23 0.047(3) 0.033(2) 0.039(2) 0.0104(19) -0.005(2) -0.005(2)
C24 0.036(3) 0.033(2) 0.041(2) 0.0067(19) -0.005(2) -0.002(2)
O12 0.0345(19) 0.0273(15) 0.0441(18) 0.0059(13) -0.0074(14) -0.0033(14)
N5 0.044(3) 0.034(2) 0.039(2) 0.0097(17) 0.0052(18) -0.0012(18)
C25 0.034(3) 0.035(3) 0.052(3) 0.004(2) 0.002(2) -0.006(2)
C26 0.030(3) 0.038(3) 0.037(2) -0.0017(19) -0.0038(19) -0.004(2)
O13 0.0267(17) 0.0385(17) 0.0353(17) 0.0001(13) 0.0022(13) -0.0069(14)
C27 0.045(3) 0.050(3) 0.040(3) 0.005(2) 0.014(2) -0.001(2)
C28 0.037(3) 0.034(2) 0.044(3) -0.001(2) 0.005(2) -0.007(2)
O14 0.0303(18) 0.0336(18) 0.0421(18) 0.0008(14) 0.0013(14) -0.0068(14)
C29 0.049(4) 0.056(4) 0.057(3) 0.024(3) -0.005(3) -0.007(3)
C30 0.062(4) 0.066(4) 0.044(3) 0.020(3) -0.007(3) -0.003(3)
O15 0.054(3) 0.057(2) 0.0328(18) 0.0114(16) -0.0107(16) -0.0088(19)
O16 0.0217(16) 0.0352(17) 0.0363(16) 0.0039(13) -0.0005(13) 0.0004(13)
O17 0.0208(15) 0.0283(15) 0.0348(15) 0.0029(12) -0.0035(12) -0.0003(12)
C31 0.019(2) 0.029(2) 0.044(2) 0.0043(18) -0.0050(18) -0.0023(17)
C32 0.022(3) 0.092(5) 0.049(3) -0.002(3) 0.002(2) -0.017(3)
O18 0.0330(17) 0.0183(14) 0.0351(16) 0.0013(11) -0.0062(13) 0.0001(12)
C33 0.029(3) 0.028(3) 0.025(3) 0.000 0.000(2) 0.000
C34 0.071(6) 0.027(3) 0.039(4) 0.000 -0.018(4) 0.000
O19 0.0289(18) 0.0298(17) 0.0339(17) 0.0050(13) 0.0011(12) 0.0029(12)
C35 0.034(3) 0.018(3) 0.025(3) 0.002(2) 0.000 0.000
C36 0.023(3) 0.043(4) 0.066(5) 0.025(4) 0.000 0.000
O41 0.042(3) 0.085(4) 0.136(5) 0.045(4) 0.004(3) 0.014(3)
N51 0.186(13) 0.065(5) 0.106(7) 0.024(4) 0.021(7) -0.022(7)
C51 0.089(8) 0.074(6) 0.076(6) 0.028(4) -0.012(5) -0.018(5)
C52 0.133(12) 0.124(11) 0.208(15) 0.082(10) -0.083(11) -0.048(9)

loop_
_atom_type_symbol
_atom_type_description
_atom_type_scat_dispersion_real
_atom_type_scat_dispersion_imag
_atom_type_scat_source
C C 0.0033 0.0016 'International Tables Vol C Tables 4.2.6.8 and 6.1.1.4'
H H 0.0000 0.0000 'International Tables Vol C Tables 4.2.6.8 and 6.1.1.4'
N N 0.0061 0.0033 'International Tables Vol C Tables 4.2.6.8 and 6.1.1.4'
O O 0.0106 0.0060 'International Tables Vol C Tables 4.2.6.8 and 6.1.1.4'
Fe Fe 0.3463 0.8444 'International Tables Vol C Tables 4.2.6.8 and 6.1.1.4'
Dy Dy -0.1892 4.4098 'International Tables Vol C Tables 4.2.6.8 and 6.1.1.4'

loop_
_geom_angle_atom_site_label_1
_geom_angle_atom_site_label_2
_geom_angle_atom_site_label_3
_geom_angle
_geom_angle_site_symmetry_1
_geom_angle_site_symmetry_3
_geom_angle_publ_flag
O4 Dy1 O5 92.19(11) . . ?
O4 Dy1 O7 136.05(11) . . ?
O5 Dy1 O7 66.63(10) . . ?
O4 Dy1 O2 65.09(10) . . ?
O5 Dy1 O2 94.51(10) . . ?
O7 Dy1 O2 78.15(10) . . ?
O4 Dy1 O19 113.89(12) . . ?
O5 Dy1 O19 150.94(11) . . ?
O7 Dy1 O19 85.11(11) . . ?
O2 Dy1 O19 85.75(10) . . ?
O4 Dy1 O16 142.76(11) . . ?
O5 Dy1 O16 82.13(10) . . ?
O7 Dy1 O16 74.78(11) . . ?
O2 Dy1 O16 151.75(10) . . ?
O19 Dy1 O16 84.08(11) . . ?
O4 Dy1 O6 80.08(13) . . ?
O5 Dy1 O6 131.08(11) . . ?
O7 Dy1 O6 143.02(12) . . ?
O2 Dy1 O6 123.75(12) . . ?
O19 Dy1 O6 69.17(12) . . ?
O16 Dy1 O6 76.48(12) . . ?
O4 Dy1 N2 67.61(12) . . ?
O5 Dy1 N2 68.10(12) . . ?
O7 Dy1 N2 128.62(12) . . ?
O2 Dy1 N2 128.56(12) . . ?
O19 Dy1 N2 132.43(12) . . ?
O16 Dy1 N2 76.23(12) . . ?
O6 Dy1 N2 64.30(13) . . ?
O4 Fe1 O2 80.01(13) . . ?
O4 Fe1 O1 99.96(13) . 3_656 ?
O2 Fe1 O1 104.67(13) . 3_656 ?
O4 Fe1 O1 173.92(14) . . ?
O2 Fe1 O1 99.99(13) . . ?
O1 Fe1 O1 74.11(14) 3_656 . ?
O4 Fe1 O18 89.72(13) . . ?
O2 Fe1 O18 160.06(13) . . ?
O1 Fe1 O18 93.87(13) 3_656 . ?
O1 Fe1 O18 92.02(13) . . ?
O4 Fe1 N1 107.94(14) . . ?
O2 Fe1 N1 80.19(13) . . ?
O1 Fe1 N1 152.09(13) 3_656 . ?
O1 Fe1 N1 77.99(13) . . ?
O18 Fe1 N1 86.89(13) . . ?
O5 Fe2 O7 81.30(13) . . ?
O5 Fe2 O10 102.57(14) . . ?
O7 Fe2 O10 171.52(14) . . ?
O5 Fe2 O8 101.55(13) . . ?
O7 Fe2 O8 96.74(12) . . ?
O10 Fe2 O8 75.16(13) . . ?
O5 Fe2 O17 93.97(13) . . ?
O7 Fe2 O17 96.17(13) . . ?
O10 Fe2 O17 91.11(14) . . ?
O8 Fe2 O17 161.11(13) . . ?
O5 Fe2 N3 160.88(13) . . ?
O7 Fe2 N3 79.58(13) . . ?
O10 Fe2 N3 96.37(14) . . ?
O8 Fe2 N3 80.70(13) . . ?
O17 Fe2 N3 88.17(13) . . ?
O12 Fe3 O11 142.38(15) . . ?
O12 Fe3 O8 98.56(14) . . ?
O11 Fe3 O8 115.87(13) . . ?
O12 Fe3 O13 94.15(15) . . ?
O11 Fe3 O13 72.49(14) . . ?
O8 Fe3 O13 89.61(13) . . ?
O12 Fe3 O10 106.19(15) . . ?
O11 Fe3 O10 98.15(14) . . ?
O8 Fe3 O10 73.44(12) . . ?
O13 Fe3 O10 155.03(14) . . ?
O12 Fe3 N4 79.65(15) . . ?
O11 Fe3 N4 78.74(16) . . ?
O8 Fe3 N4 147.97(15) . . ?
O13 Fe3 N4 122.40(16) . . ?
O10 Fe3 N4 76.40(14) . . ?
O15 Fe4 O14 102.46(17) . 6 ?
O15 Fe4 O13 138.91(17) . . ?
O14 Fe4 O13 115.87(15) 6 . ?
O15 Fe4 O14 111.09(17) . . ?
O14 Fe4 O14 71.89(15) 6 . ?
O13 Fe4 O14 95.05(14) . . ?
O15 Fe4 O11 94.26(17) . . ?
O14 Fe4 O11 91.23(14) 6 . ?
O13 Fe4 O11 71.66(14) . . ?
O14 Fe4 O11 151.78(14) . . ?
O15 Fe4 N5 78.95(17) . . ?
O14 Fe4 N5 145.64(16) 6 . ?
O13 Fe4 N5 77.58(15) . . ?
O14 Fe4 N5 75.63(15) . . ?
O11 Fe4 N5 123.07(15) . . ?
C1 N1 C3 112.8(3) . . ?
C1 N1 C5 111.8(3) . . ?
C3 N1 C5 112.5(3) . . ?
C1 N1 Fe1 104.3(3) . . ?
C3 N1 Fe1 105.8(2) . . ?
C5 N1 Fe1 109.0(3) . . ?
N1 C1 C2 110.1(3) . . ?
N1 C1 H1A 109.6 . . ?
C2 C1 H1A 109.6 . . ?
N1 C1 H1B 109.6 . . ?
C2 C1 H1B 109.6 . . ?
H1A C1 H1B 108.1 . . ?
O1 C2 C1 108.7(4) . . ?
O1 C2 H2A 110.0 . . ?
C1 C2 H2A 110.0 . . ?
O1 C2 H2B 110.0 . . ?
C1 C2 H2B 110.0 . . ?
H2A C2 H2B 108.3 . . ?
C2 O1 Fe1 130.3(3) . 3_656 ?
C2 O1 Fe1 119.4(3) . . ?
Fe1 O1 Fe1 100.43(14) 3_656 . ?
N1 C3 C4 110.3(3) . . ?
N1 C3 H3A 109.6 . . ?
C4 C3 H3A 109.6 . . ?
N1 C3 H3B 109.6 . . ?
C4 C3 H3B 109.6 . . ?
H3A C3 H3B 108.1 . . ?
O2 C4 C3 108.7(3) . . ?
O2 C4 H4A 109.9 . . ?
C3 C4 H4A 109.9 . . ?
O2 C4 H4B 109.9 . . ?
C3 C4 H4B 109.9 . . ?
H4A C4 H4B 108.3 . . ?
C4 O2 Fe1 109.8(2) . . ?
C4 O2 Dy1 133.1(2) . . ?
Fe1 O2 Dy1 106.88(13) . . ?
N1 C5 C6 116.3(4) . . ?
N1 C5 H5A 108.2 . . ?
C6 C5 H5A 108.2 . . ?
N1 C5 H5B 108.2 . . ?
C6 C5 H5B 108.2 . . ?
H5A C5 H5B 107.4 . . ?
O3 C6 C5 114.1(4) . . ?
O3 C6 H6A 108.7 . . ?
C5 C6 H6A 108.7 . . ?
O3 C6 H6B 108.7 . . ?
C5 C6 H6B 108.7 . . ?
H6A C6 H6B 107.6 . . ?
C6 O3 H3 109.5 . . ?
C11 N2 C9 110.2(4) . . ?
C11 N2 C7 112.0(4) . . ?
C9 N2 C7 109.5(4) . . ?
C11 N2 Dy1 108.1(3) . . ?
C9 N2 Dy1 107.2(3) . . ?
C7 N2 Dy1 109.7(3) . . ?
N2 C7 C8 112.7(4) . . ?
N2 C7 H7A 109.1 . . ?
C8 C7 H7A 109.1 . . ?
N2 C7 H7B 109.1 . . ?
C8 C7 H7B 109.1 . . ?
H7A C7 H7B 107.8 . . ?
O4 C8 C7 108.8(4) . . ?
O4 C8 H8A 109.9 . . ?
C7 C8 H8A 109.9 . . ?
O4 C8 H8B 109.9 . . ?
C7 C8 H8B 109.9 . . ?
H8A C8 H8B 108.3 . . ?
C8 O4 Fe1 130.2(3) . . ?
C8 O4 Dy1 121.5(3) . . ?
Fe1 O4 Dy1 107.88(13) . . ?
N2 C9 C10 110.3(4) . . ?
N2 C9 H9A 109.6 . . ?
C10 C9 H9A 109.6 . . ?
N2 C9 H9B 109.6 . . ?
C10 C9 H9B 109.6 . . ?
H9A C9 H9B 108.1 . . ?
O5 C10 C9 109.9(4) . . ?
O5 C10 H10A 109.7 . . ?
C9 C10 H10A 109.7 . . ?
O5 C10 H10B 109.7 . . ?
C9 C10 H10B 109.7 . . ?
H10A C10 H10B 108.2 . . ?
C10 O5 Fe2 123.1(3) . . ?
C10 O5 Dy1 123.1(3) . . ?
Fe2 O5 Dy1 103.52(13) . . ?
N2 C11 C12 111.8(4) . . ?
N2 C11 H11A 109.3 . . ?
C12 C11 H11A 109.3 . . ?
N2 C11 H11B 109.3 . . ?
C12 C11 H11B 109.3 . . ?
H11A C11 H11B 107.9 . . ?
O6 C12 C11 108.4(4) . . ?
O6 C12 H12A 110.0 . . ?
C11 C12 H12A 110.0 . . ?
O6 C12 H12B 110.0 . . ?
C11 C12 H12B 110.0 . . ?
H12A C12 H12B 108.4 . . ?
C12 O6 Dy1 125.3(3) . . ?
C12 O6 H6 99(4) . . ?
Dy1 O6 H6 135(4) . . ?
C15 N3 C17 112.2(4) . . ?
C15 N3 C13 113.4(3) . . ?
C17 N3 C13 110.2(3) . . ?
C15 N3 Fe2 106.3(3) . . ?
C17 N3 Fe2 111.2(3) . . ?
C13 N3 Fe2 103.1(3) . . ?
N3 C13 C14 109.9(3) . . ?
N3 C13 H13A 109.7 . . ?
C14 C13 H13A 109.7 . . ?
N3 C13 H13B 109.7 . . ?
C14 C13 H13B 109.7 . . ?
H13A C13 H13B 108.2 . . ?
O7 C14 C13 109.6(3) . . ?
O7 C14 H14A 109.8 . . ?
C13 C14 H14A 109.8 . . ?
O7 C14 H14B 109.8 . . ?
C13 C14 H14B 109.8 . . ?
H14A C14 H14B 108.2 . . ?
C14 O7 Fe2 120.1(2) . . ?
C14 O7 Dy1 131.5(2) . . ?
Fe2 O7 Dy1 102.93(12) . . ?
N3 C15 C16 112.0(3) . . ?
N3 C15 H15A 109.2 . . ?
C16 C15 H15A 109.2 . . ?
N3 C15 H15B 109.2 . . ?
C16 C15 H15B 109.2 . . ?
H15A C15 H15B 107.9 . . ?
O8 C16 C15 109.8(4) . . ?
O8 C16 H16A 109.7 . . ?
C15 C16 H16A 109.7 . . ?
O8 C16 H16B 109.7 . . ?
C15 C16 H16B 109.7 . . ?
H16A C16 H16B 108.2 . . ?
C16 O8 Fe2 111.4(3) . . ?
C16 O8 Fe3 122.7(3) . . ?
Fe2 O8 Fe3 105.64(14) . . ?
N3 C17 C18 117.8(4) . . ?
N3 C17 H17A 107.9 . . ?
C18 C17 H17A 107.9 . . ?
N3 C17 H17B 107.9 . . ?
C18 C17 H17B 107.9 . . ?
H17A C17 H17B 107.2 . . ?
O9 C18 C17 113.7(4) . . ?
O9 C18 H18A 108.8 . . ?
C17 C18 H18A 108.8 . . ?
O9 C18 H18B 108.8 . . ?
C17 C18 H18B 108.8 . . ?
H18A C18 H18B 107.7 . . ?
C18 O9 H9 109.5 . . ?
C19 N4 C23 109.6(4) . . ?
C19 N4 C21 112.6(4) . . ?
C23 N4 C21 113.9(4) . . ?
C19 N4 Fe3 109.0(3) . . ?
C23 N4 Fe3 103.8(3) . . ?
C21 N4 Fe3 107.5(3) . . ?
N4 C19 C20 110.4(4) . . ?
N4 C19 H19A 109.6 . . ?
C20 C19 H19A 109.6 . . ?
N4 C19 H19B 109.6 . . ?
C20 C19 H19B 109.6 . . ?
H19A C19 H19B 108.1 . . ?
O10 C20 C19 107.9(4) . . ?
O10 C20 H20A 110.1 . . ?
C19 C20 H20A 110.1 . . ?
O10 C20 H20B 110.1 . . ?
C19 C20 H20B 110.1 . . ?
H20A C20 H20B 108.4 . . ?
C20 O10 Fe2 133.0(3) . . ?
C20 O10 Fe3 121.3(3) . . ?
Fe2 O10 Fe3 105.19(15) . . ?
N4 C21 C22 109.3(4) . . ?
N4 C21 H21A 109.8 . . ?
C22 C21 H21A 109.8 . . ?
N4 C21 H21B 109.8 . . ?
C22 C21 H21B 109.8 . . ?
H21A C21 H21B 108.3 . . ?
O11 C22 C21 108.7(4) . . ?
O11 C22 H22A 109.9 . . ?
C21 C22 H22A 109.9 . . ?
O11 C22 H22B 109.9 . . ?
C21 C22 H22B 109.9 . . ?
H22A C22 H22B 108.3 . . ?
C22 O11 Fe3 115.9(3) . . ?
C22 O11 Fe4 124.8(3) . . ?
Fe3 O11 Fe4 106.25(15) . . ?
N4 C23 C24 109.2(4) . . ?
N4 C23 H23A 109.8 . . ?
C24 C23 H23A 109.8 . . ?
N4 C23 H23B 109.8 . . ?
C24 C23 H23B 109.8 . . ?
H23A C23 H23B 108.3 . . ?
O12 C24 C23 109.7(4) . . ?
O12 C24 H24A 109.7 . . ?
C23 C24 H24A 109.7 . . ?
O12 C24 H24B 109.7 . . ?
C23 C24 H24B 109.7 . . ?
H24A C24 H24B 108.2 . . ?
C24 O12 Fe3 121.1(3) . . ?
C29 N5 C27 111.8(5) . . ?
C29 N5 C25 112.9(5) . . ?
C27 N5 C25 113.1(5) . . ?
C29 N5 Fe4 103.1(4) . . ?
C27 N5 Fe4 107.1(3) . . ?
C25 N5 Fe4 108.3(3) . . ?
N5 C25 C26 108.5(4) . . ?
N5 C25 H25A 110.0 . . ?
C26 C25 H25A 110.0 . . ?
N5 C25 H25B 110.0 . . ?
C26 C25 H25B 110.0 . . ?
H25A C25 H25B 108.4 . . ?
O13 C26 C25 108.9(4) . . ?
O13 C26 H26A 109.9 . . ?
C25 C26 H26A 109.9 . . ?
O13 C26 H26B 109.9 . . ?
C25 C26 H26B 109.9 . . ?
H26A C26 H26B 108.3 . . ?
C26 O13 Fe4 114.9(3) . . ?
C26 O13 Fe3 128.8(3) . . ?
Fe4 O13 Fe3 108.49(16) . . ?
N5 C27 C28 110.2(4) . . ?
N5 C27 H27A 109.6 . . ?
C28 C27 H27A 109.6 . . ?
N5 C27 H27B 109.6 . . ?
C28 C27 H27B 109.6 . . ?
H27A C27 H27B 108.1 . . ?
O14 C28 C27 108.0(5) . . ?
O14 C28 H28A 110.1 . . ?
C27 C28 H28A 110.1 . . ?
O14 C28 H28B 110.1 . . ?
C27 C28 H28B 110.1 . . ?
H28A C28 H28B 108.4 . . ?
C28 O14 Fe4 126.5(3) . 6 ?
C28 O14 Fe4 122.6(3) . . ?
Fe4 O14 Fe4 107.92(15) 6 . ?
N5 C29 C30 109.0(5) . . ?
N5 C29 H29A 109.9 . . ?
C30 C29 H29A 109.9 . . ?
N5 C29 H29B 109.9 . . ?
C30 C29 H29B 109.9 . . ?
H29A C29 H29B 108.3 . . ?
O15 C30 C29 110.1(5) . . ?
O15 C30 H30A 109.6 . . ?
C29 C30 H30A 109.6 . . ?
O15 C30 H30B 109.6 . . ?
C29 C30 H30B 109.6 . . ?
H30A C30 H30B 108.2 . . ?
C30 O15 Fe4 122.1(4) . . ?
C31 O16 Dy1 135.2(3) . . ?
C31 O17 Fe2 126.9(3) . . ?
O17 C31 O16 125.1(4) . . ?
O17 C31 C32 116.2(4) . . ?
O16 C31 C32 118.6(4) . . ?
C31 C32 H32A 109.5 . . ?
C31 C32 H32B 109.5 . . ?
H32A C32 H32B 109.5 . . ?
C31 C32 H32C 109.5 . . ?
H32A C32 H32C 109.5 . . ?
H32B C32 H32C 109.5 . . ?
C33 O18 Fe1 130.5(3) . . ?
O18 C33 O18 122.9(6) 3_656 . ?
O18 C33 C34 118.5(3) 3_656 . ?
O18 C33 C34 118.5(3) . . ?
C33 C34 H34A 109.5 . . ?
C33 C34 H34B 109.5 . . ?
H34A C34 H34B 109.5 . . ?
C33 C34 H34C 109.5 . . ?
H34A C34 H34C 109.5 . . ?
H34B C34 H34C 109.5 . . ?
C35 O19 Dy1 149.5(3) . . ?
O19 C35 O19 121.3(6) 8_456 . ?
O19 C35 C36 119.3(3) 8_456 . ?
O19 C35 C36 119.3(3) . . ?
C35 C36 H36A 109.5 . . ?
C35 C36 H36B 109.5 . . ?
H36A C36 H36B 109.5 . . ?
C35 C36 H36C 109.5 . . ?
H36A C36 H36C 109.5 . . ?
H36B C36 H36C 109.5 . . ?
O32A N31A O31A 119.4(15) . . ?
O32A N31A O33A 118.7(14) . . ?
O31A N31A O33A 118.1(14) . . ?
O33B N31B O32B 120.1(13) . . ?
O33B N31B O31B 118.3(14) . . ?
O32B N31B O31B 120.2(13) . . ?
O44A O44A O43A 164.7(15) 2 2 ?
N51 C51 C52 176.3(13) . . ?
C51 C52 H52A 109.5 . . ?
C51 C52 H52B 109.5 . . ?
H52A C52 H52B 109.5 . . ?
C51 C52 H52C 109.5 . . ?
H52A C52 H52C 109.5 . . ?
H52B C52 H52C 109.5 . . ?
N52A C53A C54A 168(2) . . ?
N52B C53B C54B 148(3) . . ?
N53A C55A C56A 131(3) . . ?

loop_
_geom_bond_atom_site_label_1
_geom_bond_atom_site_label_2
_geom_bond_distance
_geom_bond_site_symmetry_2
_geom_bond_publ_flag
Dy1 O4 2.318(3) . ?
Dy1 O5 2.327(3) . ?
Dy1 O7 2.328(3) . ?
Dy1 O2 2.336(3) . ?
Dy1 O19 2.351(3) . ?
Dy1 O16 2.397(3) . ?
Dy1 O6 2.458(4) . ?
Dy1 N2 2.652(4) . ?
Fe1 O4 1.943(3) . ?
Fe1 O2 1.952(3) . ?
Fe1 O1 1.970(3) 3_656 ?
Fe1 O1 2.034(3) . ?
Fe1 O18 2.042(3) . ?
Fe1 N1 2.244(4) . ?
Fe2 O5 1.954(3) . ?
Fe2 O7 1.971(3) . ?
Fe2 O10 1.973(3) . ?
Fe2 O8 2.007(3) . ?
Fe2 O17 2.036(3) . ?
Fe2 N3 2.249(4) . ?
Fe3 O12 1.901(3) . ?
Fe3 O11 2.004(3) . ?
Fe3 O8 2.007(3) . ?
Fe3 O13 2.027(4) . ?
Fe3 O10 2.052(4) . ?
Fe3 N4 2.276(4) . ?
Fe4 O15 1.890(4) . ?
Fe4 O14 1.987(3) 6 ?
Fe4 O13 1.995(3) . ?
Fe4 O14 2.053(4) . ?
Fe4 O11 2.075(4) . ?
Fe4 N5 2.280(4) . ?
N1 C1 1.484(6) . ?
N1 C3 1.499(5) . ?
N1 C5 1.501(5) . ?
C1 C2 1.521(7) . ?
C1 H1A 0.9900 . ?
C1 H1B 0.9900 . ?
C2 O1 1.432(5) . ?
C2 H2A 0.9900 . ?
C2 H2B 0.9900 . ?
O1 Fe1 1.970(3) 3_656 ?
C3 C4 1.527(6) . ?
C3 H3A 0.9900 . ?
C3 H3B 0.9900 . ?
C4 O2 1.417(5) . ?
C4 H4A 0.9900 . ?
C4 H4B 0.9900 . ?
C5 C6 1.523(6) . ?
C5 H5A 0.9900 . ?
C5 H5B 0.9900 . ?
C6 O3 1.420(6) . ?
C6 H6A 0.9900 . ?
C6 H6B 0.9900 . ?
O3 H3 0.8400 . ?
N2 C11 1.490(7) . ?
N2 C9 1.490(6) . ?
N2 C7 1.492(7) . ?
C7 C8 1.523(7) . ?
C7 H7A 0.9900 . ?
C7 H7B 0.9900 . ?
C8 O4 1.417(5) . ?
C8 H8A 0.9900 . ?
C8 H8B 0.9900 . ?
C9 C10 1.530(7) . ?
C9 H9A 0.9900 . ?
C9 H9B 0.9900 . ?
C10 O5 1.426(5) . ?
C10 H10A 0.9900 . ?
C10 H10B 0.9900 . ?
C11 C12 1.491(8) . ?
C11 H11A 0.9900 . ?
C11 H11B 0.9900 . ?
C12 O6 1.443(6) . ?
C12 H12A 0.9900 . ?
C12 H12B 0.9900 . ?
O6 H6 0.86(4) . ?
N3 C15 1.482(6) . ?
N3 C17 1.482(6) . ?
N3 C13 1.496(6) . ?
C13 C14 1.535(6) . ?
C13 H13A 0.9900 . ?
C13 H13B 0.9900 . ?
C14 O7 1.410(5) . ?
C14 H14A 0.9900 . ?
C14 H14B 0.9900 . ?
C15 C16 1.539(6) . ?
C15 H15A 0.9900 . ?
C15 H15B 0.9900 . ?
C16 O8 1.406(5) . ?
C16 H16A 0.9900 . ?
C16 H16B 0.9900 . ?
C17 C18 1.520(6) . ?
C17 H17A 0.9900 . ?
C17 H17B 0.9900 . ?
C18 O9 1.410(6) . ?
C18 H18A 0.9900 . ?
C18 H18B 0.9900 . ?
O9 H9 0.8400 . ?
N4 C19 1.477(7) . ?
N4 C23 1.485(6) . ?
N4 C21 1.490(8) . ?
C19 C20 1.543(7) . ?
C19 H19A 0.9900 . ?
C19 H19B 0.9900 . ?
C20 O10 1.414(6) . ?
C20 H20A 0.9900 . ?
C20 H20B 0.9900 . ?
C21 C22 1.530(8) . ?
C21 H21A 0.9900 . ?
C21 H21B 0.9900 . ?
C22 O11 1.422(6) . ?
C22 H22A 0.9900 . ?
C22 H22B 0.9900 . ?
C23 C24 1.521(7) . ?
C23 H23A 0.9900 . ?
C23 H23B 0.9900 . ?
C24 O12 1.428(6) . ?
C24 H24A 0.9900 . ?
C24 H24B 0.9900 . ?
N5 C29 1.466(7) . ?
N5 C27 1.485(7) . ?
N5 C25 1.497(7) . ?
C25 C26 1.520(7) . ?
C25 H25A 0.9900 . ?
C25 H25B 0.9900 . ?
C26 O13 1.404(6) . ?
C26 H26A 0.9900 . ?
C26 H26B 0.9900 . ?
C27 C28 1.527(8) . ?
C27 H27A 0.9900 . ?
C27 H27B 0.9900 . ?
C28 O14 1.426(6) . ?
C28 H28A 0.9900 . ?
C28 H28B 0.9900 . ?
O14 Fe4 1.987(3) 6 ?
C29 C30 1.534(10) . ?
C29 H29A 0.9900 . ?
C29 H29B 0.9900 . ?
C30 O15 1.410(8) . ?
C30 H30A 0.9900 . ?
C30 H30B 0.9900 . ?
O16 C31 1.262(6) . ?
O17 C31 1.261(6) . ?
C31 C32 1.519(7) . ?
C32 H32A 0.9800 . ?
C32 H32B 0.9800 . ?
C32 H32C 0.9800 . ?
O18 C33 1.270(4) . ?
C33 O18 1.270(4) 3_656 ?
C33 C34 1.490(9) . ?
C34 H34A 0.9800 . ?
C34 H34B 0.9800 . ?
C34 H34C 0.9800 . ?
O19 C35 1.259(4) . ?
C35 O19 1.258(4) 8_456 ?
C35 C36 1.496(9) . ?
C36 H36A 0.9800 . ?
C36 H36B 0.9800 . ?
C36 H36C 0.9800 . ?
N31A O32A 1.291(15) . ?
N31A O31A 1.319(15) . ?
N31A O33A 1.320(14) . ?
N31B O33B 1.295(14) . ?
N31B O32B 1.300(14) . ?
N31B O31B 1.318(14) . ?
N51 C51 1.130(13) . ?
C51 C52 1.279(14) . ?
C52 H52A 0.9800 . ?
C52 H52B 0.9800 . ?
C52 H52C 0.9800 . ?
N52A C53A 1.122(18) . ?
C53A C54A 1.258(18) . ?
N52B C53B 1.178(19) . ?
C53B C54B 1.29(2) . ?
N53A C55A 1.15(3) . ?
C55A C56A 1.54(3) . ?

loop_
_geom_hbond_atom_site_label_D
_geom_hbond_atom_site_label_H
_geom_hbond_atom_site_label_A
_geom_hbond_distance_DH
_geom_hbond_distance_HA
_geom_hbond_distance_DA
_geom_hbond_angle_DHA
_geom_hbond_site_symmetry_A
O3 H3 O12 0.84 1.80 2.644(5) 179.3 .
O6 H6 O31A 0.86(4) 1.81(4) 2.658(13) 172(6) .
O6 H6 O31B 0.86(4) 1.88(5) 2.677(14) 153(6) .
O9 H9 O41 0.84 2.06 2.764(7) 140.7 .
